data_7154891
loop_
_publ_author_name
'Rast, Slavko'
'Modec, Barbara'
'Stephan, Michel'
'Mohar, Barbara'

_publ_section_title
;
 \g-Sultam-cored N,N-ligands in the ruthenium(ii)-catalyzed asymmetric
 transfer hydrogenation of aryl ketones.
;
_journal_issue 6
_journal_name_full 'Organic &amp; biomolecular chemistry'
_journal_page_first 2112
_journal_page_last 2120
_journal_paper_doi 10.1039/c5ob02352a
_journal_volume 14
_journal_year 2016
_chemical_formula_sum 'C24 H30 N2 O6 S2'
_chemical_formula_weight 506.62
_chemical_name_systematic
; 
 ? 
;
_space_group_IT_number 4
_symmetry_cell_setting monoclinic
_symmetry_space_group_name_Hall 'P 2yb'
_symmetry_space_group_name_H-M 'P 1 21 1'
_atom_sites_solution_hydrogens geom
_atom_sites_solution_primary direct
_atom_sites_solution_secondary difmap
_audit_creation_method SHELXL-97
_audit_update_record
;
2016-01-08 deposited with the CCDC.
2016-01-08 downloaded from the CCDC.
;
_cell_angle_alpha 90.00
_cell_angle_beta 92.676(2)
_cell_angle_gamma 90.00
_cell_formula_units_Z 2
_cell_length_a 12.5236(3)
_cell_length_b 7.5380(2)
_cell_length_c 12.9539(3)
_cell_measurement_reflns_used 5599
_cell_measurement_temperature 150(2)
_cell_measurement_theta_max 27.50
_cell_measurement_theta_min 3.13
_cell_volume 1221.55(5)
_computing_cell_refinement 'CrysAlis PRO (Agilent, 2011)'
_computing_data_collection 'CrysAlis PRO (Agilent, 2011)'
_computing_data_reduction 'CrysAlis PRO (Agilent, 2011)'
_computing_molecular_graphics 'ORTEP3 for Windows (Farrugia, 1997)'
_computing_publication_material
;
SHELXL-97 (Sheldrick, 1997), PLATON (Spek, 2003)
;
_computing_structure_refinement 'SHELX-97 (Sheldrick, 2008)'
_computing_structure_solution 'SHELX-97 (Sheldrick, 2008)'
_diffrn_ambient_temperature 150(2)
_diffrn_measured_fraction_theta_full 0.999
_diffrn_measured_fraction_theta_max 0.999
_diffrn_measurement_device_type 'Agilent Supernova Dual/Cu at zero/Atlas'
_diffrn_measurement_method \w-scans
_diffrn_radiation_monochromator mirror
_diffrn_radiation_source 'SuperNova (Mo) X-ray Source'
_diffrn_radiation_type MoK\a
_diffrn_radiation_wavelength 0.71073
_diffrn_reflns_av_R_equivalents 0.0280
_diffrn_reflns_av_sigmaI/netI 0.0448
_diffrn_reflns_limit_h_max 16
_diffrn_reflns_limit_h_min -16
_diffrn_reflns_limit_k_max 9
_diffrn_reflns_limit_k_min -9
_diffrn_reflns_limit_l_max 16
_diffrn_reflns_limit_l_min -16
_diffrn_reflns_number 11729
_diffrn_reflns_theta_full 27.50
_diffrn_reflns_theta_max 27.50
_diffrn_reflns_theta_min 3.13
_exptl_absorpt_coefficient_mu 0.261
_exptl_absorpt_correction_T_max 0.9871
_exptl_absorpt_correction_T_min 0.9794
_exptl_absorpt_correction_type multi-scan
_exptl_absorpt_process_details '(CrysAlis PRO; Agilent, 2011)'
_exptl_crystal_colour colourless
_exptl_crystal_density_diffrn 1.377
_exptl_crystal_density_method 'not measured'
_exptl_crystal_description block
_exptl_crystal_F_000 536
_exptl_crystal_size_max 0.08
_exptl_crystal_size_mid 0.07
_exptl_crystal_size_min 0.05
_refine_diff_density_max 0.547
_refine_diff_density_min -0.297
_refine_diff_density_rms 0.061
_refine_ls_abs_structure_details 'Flack H D (1983), Acta Cryst. A39, 876-881'
_refine_ls_abs_structure_Flack 0.00(8)
_refine_ls_extinction_method none
_refine_ls_goodness_of_fit_ref 1.037
_refine_ls_hydrogen_treatment mixed
_refine_ls_matrix_type full
_refine_ls_number_parameters 324
_refine_ls_number_reflns 5599
_refine_ls_number_restraints 1
_refine_ls_restrained_S_all 1.037
_refine_ls_R_factor_all 0.0556
_refine_ls_R_factor_gt 0.0482
_refine_ls_shift/su_max 0.000
_refine_ls_shift/su_mean 0.000
_refine_ls_structure_factor_coef Fsqd
_refine_ls_weighting_details 'calc w=1/[\s^2^(Fo^2^)+(0.0629P)^2^+0.5944P] where P=(Fo^2^+2Fc^2^)/3'
_refine_ls_weighting_scheme calc
_refine_ls_wR_factor_gt 0.1157
_refine_ls_wR_factor_ref 0.1230
_reflns_number_gt 5021
_reflns_number_total 5599
_reflns_threshold_expression >2sigma(I)
_cod_data_source_file c5ob02352a2.cif
_cod_data_source_block syn_CSA_salt
_cod_depositor_comments 'Adding full bibliography for 7154891--7154894.cif.'
_cod_original_sg_symbol_H-M 'P 21'
_cod_database_code 7154891

loop_
_symmetry_equiv_pos_as_xyz
'x, y, z'
'-x, y+1/2, -z'

loop_
_atom_site_label
_atom_site_type_symbol
_atom_site_fract_x
_atom_site_fract_y
_atom_site_fract_z
_atom_site_U_iso_or_equiv
_atom_site_adp_type
_atom_site_occupancy
_atom_site_symmetry_multiplicity
_atom_site_calc_flag
_atom_site_refinement_flags
S1 S 0.80130(5) 0.78423(8) 0.32352(5) 0.02329(15) Uani 1 1 d .
S2 S 0.68379(5) 1.03080(10) 0.02393(5) 0.02694(17) Uani 1 1 d .
O1 O 0.89873(16) 0.8764(3) 0.30315(19) 0.0350(5) Uani 1 1 d .
O2 O 0.72374(17) 0.8803(3) 0.37865(18) 0.0329(5) Uani 1 1 d .
O3 O 0.61755(16) 0.8708(3) 0.01617(19) 0.0394(6) Uani 1 1 d .
O4 O 0.71366(19) 1.0813(3) 0.12900(18) 0.0411(6) Uani 1 1 d .
O5 O 0.63357(19) 1.1763(4) -0.0337(2) 0.0495(7) Uani 1 1 d .
O6 O 0.7912(2) 0.5969(4) -0.0034(2) 0.0603(9) Uani 1 1 d .
N1 N 0.58485(18) 0.4984(4) 0.08895(18) 0.0301(6) Uani 1 1 d .
H1A H 0.5144 0.4882 0.0779 0.045 Uiso 1 1 calc R
H1B H 0.6178 0.4226 0.0485 0.045 Uiso 1 1 calc R
H1C H 0.6048 0.6086 0.0746 0.045 Uiso 1 1 calc R
N2 N 0.7503(2) 0.6965(3) 0.2167(2) 0.0265(5) Uani 1 1 d .
C1 C 0.6143(2) 0.4576(4) 0.2002(2) 0.0241(6) Uani 1 1 d .
C2 C 0.7333(2) 0.5049(4) 0.2194(2) 0.0199(5) Uani 1 1 d .
C11 C 0.5408(2) 0.5459(6) 0.2719(2) 0.0377(8) Uani 1 1 d .
C12 C 0.5051(3) 0.7205(6) 0.2556(3) 0.0516(11) Uani 1 1 d .
H12 H 0.5273 0.7839 0.1988 0.062 Uiso 1 1 calc R
C13 C 0.4377(3) 0.7985(10) 0.3228(4) 0.094(2) Uani 1 1 d .
H13 H 0.4139 0.9137 0.3101 0.113 Uiso 1 1 calc R
C14 C 0.4056(4) 0.7131(15) 0.4059(5) 0.113(3) Uani 1 1 d .
H14 H 0.3609 0.7701 0.4506 0.136 Uiso 1 1 calc R
C15 C 0.4379(4) 0.5408(14) 0.4265(3) 0.104(3) Uani 1 1 d .
H15 H 0.4146 0.4819 0.4844 0.125 Uiso 1 1 calc R
C16 C 0.5078(3) 0.4537(8) 0.3579(3) 0.0623(14) Uani 1 1 d .
H16 H 0.5305 0.3379 0.3705 0.075 Uiso 1 1 calc R
C21 C 0.8236(2) 0.5794(3) 0.3836(2) 0.0183(5) Uani 1 1 d .
C22 C 0.7809(2) 0.4438(3) 0.32274(19) 0.0178(5) Uani 1 1 d .
C23 C 0.7906(2) 0.2713(4) 0.3577(2) 0.0271(6) Uani 1 1 d .
H23 H 0.7618 0.1777 0.3188 0.033 Uiso 1 1 calc R
C24 C 0.8444(3) 0.2403(4) 0.4523(2) 0.0315(7) Uani 1 1 d .
H24 H 0.8516 0.1244 0.4761 0.038 Uiso 1 1 calc R
C25 C 0.8876(2) 0.3772(4) 0.5119(2) 0.0277(6) Uani 1 1 d .
H25 H 0.9233 0.3526 0.5748 0.033 Uiso 1 1 calc R
C26 C 0.8777(2) 0.5509(4) 0.4776(2) 0.0232(5) Uani 1 1 d .
H26 H 0.9062 0.6448 0.5165 0.028 Uiso 1 1 calc R
C3 C 0.8088(3) 0.9806(5) -0.0308(3) 0.0399(8) Uani 1 1 d .
H3A H 0.8393 1.0910 -0.0543 0.048 Uiso 1 1 calc R
H3B H 0.8567 0.9350 0.0239 0.048 Uiso 1 1 calc R
C31 C 0.7667(3) 0.7652(7) -0.2996(3) 0.0556(11) Uani 1 1 d .
H31A H 0.7211 0.6691 -0.3250 0.067 Uiso 1 1 calc R
H31B H 0.7774 0.8481 -0.3555 0.067 Uiso 1 1 calc R
C32 C 0.8739(3) 0.6947(5) -0.2536(3) 0.0385(8) Uani 1 1 d .
C33 C 0.8472(3) 0.5484(5) -0.1785(3) 0.0462(9) Uani 1 1 d .
H33A H 0.9095 0.4768 -0.1596 0.055 Uiso 1 1 calc R
H33B H 0.7906 0.4723 -0.2066 0.055 Uiso 1 1 calc R
C34 C 0.8108(3) 0.6564(5) -0.0872(3) 0.0384(8) Uani 1 1 d .
C35 C 0.8083(2) 0.8487(4) -0.1206(2) 0.0260(6) Uani 1 1 d .
C36 C 0.7185(3) 0.8593(6) -0.2055(2) 0.0405(8) Uani 1 1 d .
H36A H 0.7006 0.9816 -0.2217 0.049 Uiso 1 1 calc R
H36B H 0.6548 0.7984 -0.1844 0.049 Uiso 1 1 calc R
C37 C 0.9121(2) 0.8477(5) -0.1844(3) 0.0376(8) Uani 1 1 d .
C38 C 0.9317(4) 1.0196(6) -0.2399(4) 0.0725(15) Uani 1 1 d .
H38A H 0.9906 1.0053 -0.2840 0.109 Uiso 1 1 calc R
H38B H 0.9481 1.1113 -0.1902 0.109 Uiso 1 1 calc R
H38C H 0.8688 1.0518 -0.2809 0.109 Uiso 1 1 calc R
C39 C 1.0137(2) 0.7995(6) -0.1177(3) 0.0506(10) Uani 1 1 d .
H39A H 0.9970 0.7081 -0.0695 0.076 Uiso 1 1 calc R
H39B H 1.0391 0.9027 -0.0807 0.076 Uiso 1 1 calc R
H39C H 1.0681 0.7579 -0.1616 0.076 Uiso 1 1 calc R
H1 H 0.614(2) 0.342(4) 0.203(2) 0.020 Uiso 1 1 d .
H2 H 0.769(2) 0.454(4) 0.168(2) 0.020 Uiso 1 1 d .
H32 H 0.916(3) 0.657(6) -0.299(3) 0.047(11) Uiso 1 1 d .
H2N H 0.780(3) 0.731(6) 0.162(3) 0.054(13) Uiso 1 1 d .

loop_
_atom_site_aniso_label
_atom_site_aniso_U_11
_atom_site_aniso_U_22
_atom_site_aniso_U_33
_atom_site_aniso_U_23
_atom_site_aniso_U_13
_atom_site_aniso_U_12
S1 0.0225(3) 0.0188(3) 0.0285(3) 0.0029(3) 0.0005(3) -0.0018(3)
S2 0.0188(3) 0.0416(4) 0.0203(3) -0.0031(3) -0.0001(2) 0.0034(3)
O1 0.0263(10) 0.0289(11) 0.0493(14) 0.0090(10) -0.0022(10) -0.0081(9)
O2 0.0351(11) 0.0211(10) 0.0432(13) -0.0023(9) 0.0087(10) 0.0031(9)
O3 0.0215(10) 0.0521(14) 0.0451(14) -0.0177(12) 0.0088(10) -0.0031(10)
O4 0.0448(13) 0.0504(15) 0.0273(12) -0.0046(10) -0.0076(10) 0.0014(11)
O5 0.0356(13) 0.0706(18) 0.0418(14) 0.0174(13) -0.0017(11) 0.0116(13)
O6 0.0587(16) 0.0771(19) 0.0478(16) 0.0316(14) 0.0301(14) 0.0281(15)
N1 0.0175(11) 0.0536(17) 0.0192(11) -0.0023(11) 0.0002(9) -0.0042(11)
N2 0.0270(12) 0.0290(13) 0.0231(13) 0.0063(10) -0.0025(10) -0.0031(10)
C1 0.0223(13) 0.0335(15) 0.0163(12) -0.0011(11) -0.0024(11) -0.0052(12)
C2 0.0187(12) 0.0268(13) 0.0143(11) -0.0002(10) 0.0017(9) 0.0027(10)
C11 0.0138(12) 0.079(2) 0.0199(13) -0.0054(16) -0.0004(10) -0.0034(16)
C12 0.0257(16) 0.085(3) 0.044(2) -0.020(2) 0.0013(15) 0.0162(18)
C13 0.035(2) 0.174(6) 0.073(3) -0.066(4) -0.006(2) 0.038(3)
C14 0.031(2) 0.260(11) 0.048(3) -0.060(5) -0.001(2) 0.028(4)
C15 0.034(2) 0.263(10) 0.0163(18) -0.007(4) 0.0034(16) -0.029(4)
C16 0.0306(18) 0.136(4) 0.0195(16) 0.008(2) -0.0020(14) -0.027(2)
C21 0.0192(12) 0.0181(12) 0.0178(12) 0.0000(9) 0.0017(10) 0.0008(9)
C22 0.0152(11) 0.0204(12) 0.0177(12) -0.0015(10) 0.0005(10) 0.0005(9)
C23 0.0317(14) 0.0193(12) 0.0294(14) -0.0040(12) -0.0082(12) 0.0031(12)
C24 0.0436(18) 0.0195(14) 0.0307(16) 0.0055(11) -0.0045(14) 0.0040(12)
C25 0.0283(14) 0.0363(16) 0.0180(13) 0.0014(12) -0.0054(11) 0.0011(13)
C26 0.0277(13) 0.0234(13) 0.0182(12) -0.0048(11) -0.0003(10) -0.0008(11)
C3 0.0217(14) 0.052(2) 0.0462(19) -0.0151(16) 0.0060(14) -0.0048(14)
C31 0.0443(19) 0.096(3) 0.0264(16) -0.010(2) -0.0036(14) 0.015(2)
C32 0.0335(17) 0.059(2) 0.0241(16) -0.0064(15) 0.0115(14) 0.0064(16)
C33 0.049(2) 0.044(2) 0.047(2) -0.0058(17) 0.0134(17) 0.0024(18)
C34 0.0305(16) 0.053(2) 0.0325(17) 0.0099(15) 0.0105(14) 0.0090(15)
C35 0.0166(12) 0.0386(15) 0.0234(14) 0.0008(12) 0.0059(11) -0.0019(12)
C36 0.0295(15) 0.070(2) 0.0221(15) 0.0008(16) -0.0009(13) 0.0077(17)
C37 0.0246(14) 0.0495(19) 0.0402(18) 0.0010(15) 0.0174(14) -0.0016(14)
C38 0.067(3) 0.061(3) 0.094(4) 0.018(3) 0.051(3) 0.002(2)
C39 0.0226(14) 0.070(3) 0.060(2) -0.017(2) 0.0088(15) -0.0042(18)

loop_
_atom_type_symbol
_atom_type_description
_atom_type_scat_dispersion_real
_atom_type_scat_dispersion_imag
_atom_type_scat_source
C C 0.0033 0.0016 'International Tables Vol C Tables 4.2.6.8 and 6.1.1.4'
H H 0.0000 0.0000 'International Tables Vol C Tables 4.2.6.8 and 6.1.1.4'
N N 0.0061 0.0033 'International Tables Vol C Tables 4.2.6.8 and 6.1.1.4'
O O 0.0106 0.0060 'International Tables Vol C Tables 4.2.6.8 and 6.1.1.4'
S S 0.1246 0.1234 'International Tables Vol C Tables 4.2.6.8 and 6.1.1.4'

loop_
_geom_angle_atom_site_label_1
_geom_angle_atom_site_label_2
_geom_angle_atom_site_label_3
_geom_angle
O2 S1 O1 116.66(13)
O2 S1 N2 112.33(14)
O1 S1 N2 109.92(14)
O2 S1 C21 108.89(12)
O1 S1 C21 112.92(13)
N2 S1 C21 93.88(13)
O4 S2 O5 111.85(16)
O4 S2 O3 113.71(15)
O5 S2 O3 110.85(16)
O4 S2 C3 103.66(16)
O5 S2 C3 108.75(17)
O3 S2 C3 107.58(15)
C1 N1 H1A 109.5
C1 N1 H1B 109.5
H1A N1 H1B 109.5
C1 N1 H1C 109.5
H1A N1 H1C 109.5
H1B N1 H1C 109.5
C2 N2 S1 115.5(2)
C2 N2 H2N 113(3)
S1 N2 H2N 114(3)
C11 C1 N1 112.0(3)
C11 C1 C2 114.6(2)
N1 C1 C2 107.4(2)
C11 C1 H1 114(2)
N1 C1 H1 104(2)
C2 C1 H1 104(2)
N2 C2 C22 105.7(2)
N2 C2 C1 111.5(2)
C22 C2 C1 114.2(2)
N2 C2 H2 108.7(19)
C22 C2 H2 110(2)
C1 C2 H2 107(2)
C16 C11 C12 119.0(4)
C16 C11 C1 119.3(4)
C12 C11 C1 121.7(3)
C13 C12 C11 120.4(5)
C13 C12 H12 119.8
C11 C12 H12 119.8
C14 C13 C12 121.5(7)
C14 C13 H13 119.2
C12 C13 H13 119.2
C13 C14 C15 120.9(5)
C13 C14 H14 119.5
C15 C14 H14 119.5
C14 C15 C16 119.4(5)
C14 C15 H15 120.3
C16 C15 H15 120.3
C11 C16 C15 118.7(6)
C11 C16 H16 120.7
C15 C16 H16 120.7
C26 C21 C22 123.2(2)
C26 C21 S1 126.3(2)
C22 C21 S1 110.48(19)
C23 C22 C21 118.9(2)
C23 C22 C2 127.1(2)
C21 C22 C2 113.9(2)
C22 C23 C24 118.6(3)
C22 C23 H23 120.7
C24 C23 H23 120.7
C25 C24 C23 121.8(3)
C25 C24 H24 119.1
C23 C24 H24 119.1
C24 C25 C26 119.9(3)
C24 C25 H25 120.0
C26 C25 H25 120.0
C21 C26 C25 117.5(3)
C21 C26 H26 121.3
C25 C26 H26 121.3
C35 C3 S2 117.8(2)
C35 C3 H3A 107.9
S2 C3 H3A 107.9
C35 C3 H3B 107.9
S2 C3 H3B 107.9
H3A C3 H3B 107.2
C32 C31 C36 102.5(3)
C32 C31 H31A 111.3
C36 C31 H31A 111.3
C32 C31 H31B 111.3
C36 C31 H31B 111.3
H31A C31 H31B 109.2
C33 C32 C37 104.2(3)
C33 C32 C31 106.6(3)
C37 C32 C31 102.2(3)
C33 C32 H32 111(3)
C37 C32 H32 118(3)
C31 C32 H32 113(3)
C32 C33 C34 101.1(3)
C32 C33 H33A 111.6
C34 C33 H33A 111.6
C32 C33 H33B 111.6
C34 C33 H33B 111.6
H33A C33 H33B 109.4
O6 C34 C35 127.6(3)
O6 C34 C33 125.4(4)
C35 C34 C33 107.1(3)
C34 C35 C3 113.9(3)
C34 C35 C36 105.0(3)
C3 C35 C36 119.2(3)
C34 C35 C37 98.0(2)
C3 C35 C37 115.4(3)
C36 C35 C37 102.7(2)
C35 C36 C31 103.9(3)
C35 C36 H36A 111.0
C31 C36 H36A 111.0
C35 C36 H36B 111.0
C31 C36 H36B 111.0
H36A C36 H36B 109.0
C38 C37 C32 115.1(3)
C38 C37 C39 108.7(3)
C32 C37 C39 112.2(3)
C38 C37 C35 113.8(3)
C32 C37 C35 93.9(2)
C39 C37 C35 112.7(3)
C37 C38 H38A 109.5
C37 C38 H38B 109.5
H38A C38 H38B 109.5
C37 C38 H38C 109.5
H38A C38 H38C 109.5
H38B C38 H38C 109.5
C37 C39 H39A 109.5
C37 C39 H39B 109.5
H39A C39 H39B 109.5
C37 C39 H39C 109.5
H39A C39 H39C 109.5
H39B C39 H39C 109.5

loop_
_geom_bond_atom_site_label_1
_geom_bond_atom_site_label_2
_geom_bond_distance
S1 O2 1.429(2)
S1 O1 1.439(2)
S1 N2 1.637(3)
S1 C21 1.746(3)
S2 O4 1.446(2)
S2 O5 1.453(3)
S2 O3 1.465(2)
S2 C3 1.790(3)
O6 C34 1.211(4)
N1 C1 1.503(4)
N1 H1A 0.8900
N1 H1B 0.8900
N1 H1C 0.8900
N2 C2 1.461(4)
N2 H2N 0.85(4)
C1 C11 1.494(4)
C1 C2 1.541(4)
C1 H1 0.87(3)
C2 C22 1.511(4)
C2 H2 0.91(3)
C11 C16 1.391(5)
C11 C12 1.403(6)
C12 C13 1.374(5)
C12 H12 0.9300
C13 C14 1.332(10)
C13 H13 0.9300
C14 C15 1.383(11)
C14 H14 0.9300
C15 C16 1.436(8)
C15 H15 0.9300
C16 H16 0.9300
C21 C26 1.382(4)
C21 C22 1.383(3)
C22 C23 1.380(4)
C23 C24 1.390(4)
C23 H23 0.9300
C24 C25 1.384(4)
C24 H24 0.9300
C25 C26 1.387(4)
C25 H25 0.9300
C26 H26 0.9300
C3 C35 1.530(4)
C3 H3A 0.9700
C3 H3B 0.9700
C31 C32 1.539(5)
C31 C36 1.557(5)
C31 H31A 0.9700
C31 H31B 0.9700
C32 C33 1.518(5)
C32 C37 1.524(5)
C32 H32 0.85(4)
C33 C34 1.523(5)
C33 H33A 0.9700
C33 H33B 0.9700
C34 C35 1.513(5)
C35 C36 1.537(4)
C35 C37 1.573(4)
C36 H36A 0.9700
C36 H36B 0.9700
C37 C38 1.508(6)
C37 C39 1.548(5)
C38 H38A 0.9600
C38 H38B 0.9600
C38 H38C 0.9600
C39 H39A 0.9600
C39 H39B 0.9600
C39 H39C 0.9600
